data_1513555
loop_
_publ_author_name
'Yuan, Weiming'
'Ma, Shengming'

_publ_section_title
;
 Benzofuran derivatives from alkynyl-substituted benzynes and aryl
 halides.
;
_journal_issue 1
_journal_name_full 'Organic letters'
_journal_page_first 193
_journal_page_last 195
_journal_paper_doi 10.1021/ol4032254
_journal_volume 16
_journal_year 2014
_chemical_formula_sum 'C16 H10 Cl2 O'
_chemical_formula_weight 289.14
_chemical_name_systematic
; 
 ? 
;
_space_group_IT_number 61
_symmetry_cell_setting orthorhombic
_symmetry_space_group_name_Hall '-P 2ac 2ab'
_symmetry_space_group_name_H-M 'P b c a'
_atom_sites_solution_hydrogens geom
_atom_sites_solution_primary direct
_atom_sites_solution_secondary difmap
_audit_creation_method SHELXL-97
_cell_angle_alpha 90.00
_cell_angle_beta 90.00
_cell_angle_gamma 90.00
_cell_formula_units_Z 8
_cell_length_a 7.8959(11)
_cell_length_b 13.1930(18)
_cell_length_c 25.493(4)
_cell_measurement_temperature 173(2)
_cell_volume 2655.6(7)
_computing_structure_refinement 'SHELXL-97 (Sheldrick, 1997)'
_computing_structure_solution 'SHELXS-97 (Sheldrick, 1990)'
_diffrn_ambient_temperature 173(2)
_diffrn_measured_fraction_theta_full 0.999
_diffrn_measured_fraction_theta_max 0.999
_diffrn_radiation_monochromator graphite
_diffrn_radiation_source 'fine-focus sealed tube'
_diffrn_radiation_type MoK\a
_diffrn_radiation_wavelength 0.71073
_diffrn_reflns_av_R_equivalents 0.0602
_diffrn_reflns_av_sigmaI/netI 0.0299
_diffrn_reflns_limit_h_max 9
_diffrn_reflns_limit_h_min -9
_diffrn_reflns_limit_k_max 15
_diffrn_reflns_limit_k_min -15
_diffrn_reflns_limit_l_max 30
_diffrn_reflns_limit_l_min -28
_diffrn_reflns_number 27306
_diffrn_reflns_theta_full 25.00
_diffrn_reflns_theta_max 25.00
_diffrn_reflns_theta_min 1.60
_exptl_absorpt_coefficient_mu 0.476
_exptl_absorpt_correction_T_max 0.9629
_exptl_absorpt_correction_T_min 0.7901
_exptl_absorpt_correction_type multi-scan
_exptl_crystal_colour colorless
_exptl_crystal_density_diffrn 1.446
_exptl_crystal_density_method 'not measured'
_exptl_crystal_description block
_exptl_crystal_F_000 1184
_exptl_crystal_size_max 0.52
_exptl_crystal_size_mid 0.44
_exptl_crystal_size_min 0.08
_refine_diff_density_max 0.225
_refine_diff_density_min -0.345
_refine_diff_density_rms 0.054
_refine_ls_extinction_method none
_refine_ls_goodness_of_fit_ref 1.060
_refine_ls_hydrogen_treatment mixed
_refine_ls_matrix_type full
_refine_ls_number_parameters 180
_refine_ls_number_reflns 2345
_refine_ls_number_restraints 0
_refine_ls_restrained_S_all 1.060
_refine_ls_R_factor_all 0.0436
_refine_ls_R_factor_gt 0.0396
_refine_ls_shift/su_max 0.000
_refine_ls_shift/su_mean 0.000
_refine_ls_structure_factor_coef Fsqd
_refine_ls_weighting_details 'calc w=1/[\s^2^(Fo^2^)+(0.0477P)^2^+1.7040P] where P=(Fo^2^+2Fc^2^)/3'
_refine_ls_weighting_scheme calc
_refine_ls_wR_factor_gt 0.1022
_refine_ls_wR_factor_ref 0.1062
_reflns_number_gt 2108
_reflns_number_total 2345
_reflns_threshold_expression >2sigma(I)
_cod_data_source_file ol4032254_si_003.cif
_cod_data_source_block z
_cod_depositor_comments
;
The following automatic conversions were performed:

'_symmetry_cell_setting' value 'Orthorhombic' changed to
'orthorhombic' according to
/usr/data/users/saulius/automatic-downloads/current/ACS/lib/dictionaries/cif_core.dic
dictionary named 'cif_core.dic' version 2.4.2 from 2011-04-26.

Automatic conversion script
Id: cif_fix_values 2281 2013-09-26 08:29:07Z andrius 
;
_cod_original_cell_volume 2655.6(6)
_cod_original_sg_symbol_H-M Pbca
_cod_database_code 1513555

loop_
_symmetry_equiv_pos_as_xyz
'x, y, z'
'-x+1/2, -y, z+1/2'
'-x, y+1/2, -z+1/2'
'x+1/2, -y+1/2, -z'
'-x, -y, -z'
'x-1/2, y, -z-1/2'
'x, -y-1/2, z-1/2'
'-x-1/2, y-1/2, z'

loop_
_atom_site_label
_atom_site_type_symbol
_atom_site_fract_x
_atom_site_fract_y
_atom_site_fract_z
_atom_site_U_iso_or_equiv
_atom_site_adp_type
_atom_site_occupancy
_atom_site_symmetry_multiplicity
_atom_site_calc_flag
_atom_site_refinement_flags
Cl1 Cl 0.16480(8) 0.68334(4) 0.19565(2) 0.0542(2) Uani 1 1 d .
Cl2 Cl 0.59751(8) 0.98802(5) 0.23428(2) 0.0558(2) Uani 1 1 d .
O1 O 0.3885(2) 0.73212(11) -0.03960(6) 0.0489(4) Uani 1 1 d .
C1 C 0.2949(3) 0.79540(17) -0.07125(8) 0.0432(5) Uani 1 1 d .
C2 C 0.2481(3) 0.7747(2) -0.12259(9) 0.0564(6) Uani 1 1 d .
H2A H 0.2816 0.7141 -0.1399 0.068 Uiso 1 1 calc R
C3 C 0.1502(3) 0.8469(2) -0.14707(9) 0.0614(7) Uani 1 1 d .
H3A H 0.1162 0.8365 -0.1824 0.074 Uiso 1 1 calc R
C4 C 0.0999(3) 0.9346(2) -0.12124(9) 0.0577(7) Uani 1 1 d .
H4A H 0.0315 0.9826 -0.1392 0.069 Uiso 1 1 calc R
C5 C 0.1471(3) 0.95368(18) -0.07004(9) 0.0461(5) Uani 1 1 d .
H5A H 0.1110 1.0136 -0.0526 0.055 Uiso 1 1 calc R
C6 C 0.2492(2) 0.88257(15) -0.04441(7) 0.0361(4) Uani 1 1 d .
C7 C 0.3211(2) 0.87191(14) 0.00791(7) 0.0333(4) Uani 1 1 d .
C8 C 0.3998(3) 0.78127(16) 0.00785(8) 0.0413(5) Uani 1 1 d .
H8A H 0.4570 0.7542 0.0375 0.050 Uiso 1 1 calc R
C9 C 0.3195(2) 0.94534(14) 0.05126(8) 0.0332(4) Uani 1 1 d .
C10 C 0.3451(2) 0.90570(14) 0.10541(7) 0.0325(4) Uani 1 1 d .
C11 C 0.4533(2) 0.95617(15) 0.13985(8) 0.0364(4) Uani 1 1 d .
H11A H 0.5155 1.0137 0.1284 0.044 Uiso 1 1 calc R
C12 C 0.4693(3) 0.92173(15) 0.19062(8) 0.0386(5) Uani 1 1 d .
C13 C 0.3840(3) 0.83696(16) 0.20861(8) 0.0404(5) Uani 1 1 d .
H13A H 0.3981 0.8132 0.2435 0.048 Uiso 1 1 calc R
C14 C 0.2779(3) 0.78846(15) 0.17386(8) 0.0375(5) Uani 1 1 d .
C15 C 0.2564(3) 0.82128(14) 0.12304(7) 0.0354(4) Uani 1 1 d .
H15A H 0.1815 0.7864 0.1001 0.042 Uiso 1 1 calc R
C16 C 0.3011(3) 1.04437(17) 0.04330(9) 0.0435(5) Uani 1 1 d .
H16B H 0.295(3) 1.0733(18) 0.0092(10) 0.048(6) Uiso 1 1 d .
H16A H 0.305(3) 1.0918(18) 0.0723(9) 0.046(6) Uiso 1 1 d .

loop_
_atom_site_aniso_label
_atom_site_aniso_U_11
_atom_site_aniso_U_22
_atom_site_aniso_U_33
_atom_site_aniso_U_23
_atom_site_aniso_U_13
_atom_site_aniso_U_12
Cl1 0.0769(4) 0.0424(3) 0.0433(3) 0.0090(2) 0.0058(3) -0.0094(3)
Cl2 0.0557(4) 0.0616(4) 0.0501(4) -0.0033(3) -0.0228(3) -0.0005(3)
O1 0.0603(10) 0.0416(8) 0.0448(9) -0.0081(7) 0.0103(7) 0.0005(7)
C1 0.0444(12) 0.0485(12) 0.0367(11) -0.0026(9) 0.0084(9) -0.0123(10)
C2 0.0621(15) 0.0654(16) 0.0418(13) -0.0141(11) 0.0123(11) -0.0250(13)
C3 0.0601(15) 0.090(2) 0.0343(12) -0.0010(13) -0.0030(11) -0.0298(15)
C4 0.0501(14) 0.0784(18) 0.0445(14) 0.0108(13) -0.0109(10) -0.0136(12)
C5 0.0405(11) 0.0571(13) 0.0406(12) 0.0050(10) -0.0027(9) -0.0069(10)
C6 0.0327(9) 0.0430(11) 0.0327(10) 0.0019(8) 0.0038(8) -0.0101(8)
C7 0.0312(9) 0.0361(10) 0.0326(10) 0.0025(8) 0.0039(7) -0.0045(8)
C8 0.0458(12) 0.0408(11) 0.0372(11) -0.0002(9) 0.0034(9) 0.0000(9)
C9 0.0313(9) 0.0343(10) 0.0340(10) 0.0015(8) 0.0006(8) -0.0023(8)
C10 0.0314(9) 0.0327(10) 0.0334(10) -0.0009(8) 0.0016(8) 0.0047(8)
C11 0.0338(10) 0.0343(10) 0.0412(11) -0.0014(8) -0.0016(8) 0.0025(8)
C12 0.0362(10) 0.0403(11) 0.0392(11) -0.0051(8) -0.0078(8) 0.0098(9)
C13 0.0498(12) 0.0396(11) 0.0316(10) 0.0022(8) -0.0013(9) 0.0138(9)
C14 0.0447(11) 0.0311(10) 0.0367(11) 0.0008(8) 0.0048(9) 0.0057(8)
C15 0.0393(10) 0.0329(10) 0.0339(10) -0.0018(8) -0.0001(8) 0.0018(8)
C16 0.0540(13) 0.0365(11) 0.0399(12) 0.0021(10) -0.0056(10) -0.0016(9)

loop_
_atom_type_symbol
_atom_type_description
_atom_type_scat_dispersion_real
_atom_type_scat_dispersion_imag
_atom_type_scat_source
C C 0.0033 0.0016 'International Tables Vol C Tables 4.2.6.8 and 6.1.1.4'
H H 0.0000 0.0000 'International Tables Vol C Tables 4.2.6.8 and 6.1.1.4'
O O 0.0106 0.0060 'International Tables Vol C Tables 4.2.6.8 and 6.1.1.4'
Cl Cl 0.1484 0.1585 'International Tables Vol C Tables 4.2.6.8 and 6.1.1.4'

loop_
_geom_angle_atom_site_label_1
_geom_angle_atom_site_label_2
_geom_angle_atom_site_label_3
_geom_angle
C8 O1 C1 105.35(16)
O1 C1 C6 110.71(18)
O1 C1 C2 125.2(2)
C6 C1 C2 124.0(2)
C3 C2 C1 116.2(2)
C3 C2 H2A 121.9
C1 C2 H2A 121.9
C2 C3 C4 121.5(2)
C2 C3 H3A 119.3
C4 C3 H3A 119.3
C5 C4 C3 121.5(2)
C5 C4 H4A 119.2
C3 C4 H4A 119.2
C4 C5 C6 118.4(2)
C4 C5 H5A 120.8
C6 C5 H5A 120.8
C1 C6 C5 118.4(2)
C1 C6 C7 105.69(18)
C5 C6 C7 135.82(19)
C8 C7 C6 105.33(17)
C8 C7 C9 126.14(18)
C6 C7 C9 128.43(17)
C7 C8 O1 112.91(19)
C7 C8 H8A 123.5
O1 C8 H8A 123.5
C16 C9 C7 122.25(19)
C16 C9 C10 120.07(19)
C7 C9 C10 117.65(16)
C15 C10 C11 119.18(18)
C15 C10 C9 120.85(17)
C11 C10 C9 119.91(17)
C12 C11 C10 119.34(19)
C12 C11 H11A 120.3
C10 C11 H11A 120.3
C11 C12 C13 122.26(19)
C11 C12 Cl2 119.23(16)
C13 C12 Cl2 118.50(16)
C14 C13 C12 117.28(19)
C14 C13 H13A 121.4
C12 C13 H13A 121.4
C15 C14 C13 122.31(19)
C15 C14 Cl1 119.19(16)
C13 C14 Cl1 118.50(16)
C14 C15 C10 119.62(19)
C14 C15 H15A 120.2
C10 C15 H15A 120.2
C9 C16 H16B 122.6(14)
C9 C16 H16A 120.9(14)
H16B C16 H16A 116.1(19)

loop_
_geom_bond_atom_site_label_1
_geom_bond_atom_site_label_2
_geom_bond_distance
Cl1 C14 1.741(2)
Cl2 C12 1.740(2)
O1 C8 1.376(3)
O1 C1 1.376(3)
C1 C6 1.386(3)
C1 C2 1.387(3)
C2 C3 1.376(4)
C2 H2A 0.9500
C3 C4 1.390(4)
C3 H3A 0.9500
C4 C5 1.380(3)
C4 H4A 0.9500
C5 C6 1.399(3)
C5 H5A 0.9500
C6 C7 1.457(3)
C7 C8 1.347(3)
C7 C9 1.470(3)
C8 H8A 0.9500
C9 C16 1.330(3)
C9 C10 1.490(3)
C10 C15 1.390(3)
C10 C11 1.395(3)
C11 C12 1.377(3)
C11 H11A 0.9500
C12 C13 1.384(3)
C13 C14 1.377(3)
C13 H13A 0.9500
C14 C15 1.376(3)
C15 H15A 0.9500
C16 H16B 0.95(2)
C16 H16A 0.97(2)

loop_
_geom_torsion_atom_site_label_1
_geom_torsion_atom_site_label_2
_geom_torsion_atom_site_label_3
_geom_torsion_atom_site_label_4
_geom_torsion
C8 O1 C1 C6 0.3(2)
C8 O1 C1 C2 -178.1(2)
O1 C1 C2 C3 178.2(2)
C6 C1 C2 C3 0.0(3)
C1 C2 C3 C4 -0.9(3)
C2 C3 C4 C5 0.6(4)
C3 C4 C5 C6 0.6(3)
O1 C1 C6 C5 -177.29(17)
C2 C1 C6 C5 1.2(3)
O1 C1 C6 C7 0.2(2)
C2 C1 C6 C7 178.6(2)
C4 C5 C6 C1 -1.4(3)
C4 C5 C6 C7 -177.9(2)
C1 C6 C7 C8 -0.6(2)
C5 C6 C7 C8 176.2(2)
C1 C6 C7 C9 175.97(18)
C5 C6 C7 C9 -7.2(4)
C6 C7 C8 O1 0.8(2)
C9 C7 C8 O1 -175.84(17)
C1 O1 C8 C7 -0.7(2)
C8 C7 C9 C16 152.8(2)
C6 C7 C9 C16 -23.2(3)
C8 C7 C9 C10 -25.3(3)
C6 C7 C9 C10 158.76(18)
C16 C9 C10 C15 134.9(2)
C7 C9 C10 C15 -47.0(2)
C16 C9 C10 C11 -42.2(3)
C7 C9 C10 C11 135.91(18)
C15 C10 C11 C12 -0.4(3)
C9 C10 C11 C12 176.74(17)
C10 C11 C12 C13 1.4(3)
C10 C11 C12 Cl2 -177.29(15)
C11 C12 C13 C14 -1.4(3)
Cl2 C12 C13 C14 177.33(15)
C12 C13 C14 C15 0.4(3)
C12 C13 C14 Cl1 -178.49(15)
C13 C14 C15 C10 0.6(3)
Cl1 C14 C15 C10 179.42(14)
C11 C10 C15 C14 -0.6(3)
C9 C10 C15 C14 -177.68(17)
